data_4342040
loop_
_publ_author_name
'Iasco, Olga'
'Rivi\`ere, Eric'
'Guillot, R\'egis'
'Buron-Le Cointe, Marylise'
'Meunier, Jean-Fran\,cois'
'Bousseksou, Azzedine'
'Boillot, Marie-Laure'

_publ_section_title
;
 Fe(II)(pap-5NO2)2 and Fe(II)(qsal-5NO2)2 Schiff-Base Spin-Crossover
 Complexes: A Rare Example with Photomagnetism and Room-Temperature
 Bistability.
;
_journal_issue 4
_journal_name_full 'Inorganic chemistry'
_journal_page_first 1791
_journal_page_last 1799
_journal_paper_doi 10.1021/ic5027043
_journal_volume 54
_journal_year 2015
_chemical_formula_moiety 'C24 H16 Fe N6 O6'
_chemical_formula_sum 'C24 H16 Fe N6 O6'
_chemical_formula_weight 540.28
_space_group_IT_number 15
_symmetry_cell_setting monoclinic
_symmetry_Int_Tables_number 15
_symmetry_space_group_name_Hall '-C 2yc'
_symmetry_space_group_name_H-M 'C 1 2/c 1'
_atom_sites_solution_hydrogens geom
_atom_sites_solution_primary direct
_atom_sites_solution_secondary difmap
_audit_creation_method SHELXL-97
_cell_angle_alpha 90.00
_cell_angle_beta 119.587(2)
_cell_angle_gamma 90.00
_cell_formula_units_Z 4
_cell_length_a 22.948(2)
_cell_length_b 9.0760(8)
_cell_length_c 11.9420(9)
_cell_measurement_temperature 100(1)
_cell_volume 2162.9(3)
_computing_structure_refinement 'SHELXL-97 (Sheldrick, 1997)'
_computing_structure_solution 'SHELXS-97 (Sheldrick, 1990)'
_diffrn_ambient_temperature 100(1)
_diffrn_measured_fraction_theta_full 1.000
_diffrn_measured_fraction_theta_max 0.995
_diffrn_radiation_monochromator graphite
_diffrn_radiation_probe x-ray
_diffrn_radiation_type MoK\a
_diffrn_radiation_wavelength 0.71073
_diffrn_reflns_av_R_equivalents 0.0700
_diffrn_reflns_av_sigmaI/netI 0.0789
_diffrn_reflns_limit_h_max 31
_diffrn_reflns_limit_h_min -32
_diffrn_reflns_limit_k_max 12
_diffrn_reflns_limit_k_min -12
_diffrn_reflns_limit_l_max 17
_diffrn_reflns_limit_l_min -12
_diffrn_reflns_number 13317
_diffrn_reflns_theta_full 25.00
_diffrn_reflns_theta_max 30.52
_diffrn_reflns_theta_min 2.04
_diffrn_source 'fine-focus sealed tube'
_diffrn_source_type 'kappa X8 APEX II Bruker ICMMO'
_exptl_absorpt_coefficient_mu 0.756
_exptl_absorpt_correction_T_max 0.9930
_exptl_absorpt_correction_T_min 0.8903
_exptl_absorpt_correction_type multi-scan
_exptl_absorpt_process_details SADABS
_exptl_crystal_colour black
_exptl_crystal_density_diffrn 1.659
_exptl_crystal_density_method 'not measured'
_exptl_crystal_description plate
_exptl_crystal_F_000 1104
_exptl_crystal_size_max 0.17
_exptl_crystal_size_mid 0.05
_exptl_crystal_size_min 0.01
_refine_diff_density_max 0.420
_refine_diff_density_min -0.457
_refine_diff_density_rms 0.094
_refine_ls_extinction_method none
_refine_ls_goodness_of_fit_ref 1.041
_refine_ls_hydrogen_treatment constr
_refine_ls_matrix_type full
_refine_ls_number_parameters 168
_refine_ls_number_reflns 3294
_refine_ls_number_restraints 0
_refine_ls_restrained_S_all 1.041
_refine_ls_R_factor_all 0.0881
_refine_ls_R_factor_gt 0.0465
_refine_ls_shift/su_max 0.000
_refine_ls_shift/su_mean 0.000
_refine_ls_structure_factor_coef Fsqd
_refine_ls_weighting_details 'calc w=1/[\s^2^(Fo^2^)+(0.0276P)^2^+2.4025P] where P=(Fo^2^+2Fc^2^)/3'
_refine_ls_weighting_scheme calc
_refine_ls_wR_factor_gt 0.0833
_refine_ls_wR_factor_ref 0.0961
_reflns_number_gt 2224
_reflns_number_total 3294
_reflns_threshold_expression >2sigma(I)
_cod_data_source_file ic5027043_si_002.cif
_cod_data_source_block FeII(pap-5-NO2)2_100K
_cod_depositor_comments 'Adding full bibliography for 4342039--4342041.cif.'
_cod_original_sg_symbol_H-M 'C 2/c'
_cod_database_code 4342040

loop_
_symmetry_equiv_pos_as_xyz
'x, y, z'
'-x, y, -z+1/2'
'x+1/2, y+1/2, z'
'-x+1/2, y+1/2, -z+1/2'
'-x, -y, -z'
'x, -y, z-1/2'
'-x+1/2, -y+1/2, -z'
'x+1/2, -y+1/2, z-1/2'

loop_
_atom_site_label
_atom_site_type_symbol
_atom_site_fract_x
_atom_site_fract_y
_atom_site_fract_z
_atom_site_U_iso_or_equiv
_atom_site_adp_type
_atom_site_occupancy
_atom_site_symmetry_multiplicity
_atom_site_calc_flag
_atom_site_refinement_flags
C1 C -0.10814(11) 0.1893(3) 0.6026(2) 0.0174(5) Uani 1 1 d .
H1 H -0.1256 0.2105 0.6563 0.021 Uiso 1 1 calc R
C2 C -0.13983(11) 0.0851(3) 0.5070(2) 0.0190(5) Uani 1 1 d .
H2 H -0.1779 0.0374 0.4974 0.023 Uiso 1 1 calc R
C3 C -0.11505(11) 0.0518(3) 0.4258(2) 0.0196(5) Uani 1 1 d .
H3 H -0.1356 -0.0193 0.3620 0.024 Uiso 1 1 calc R
C4 C -0.05845(11) 0.1271(2) 0.4415(2) 0.0157(5) Uani 1 1 d .
H4 H -0.0409 0.1076 0.3875 0.019 Uiso 1 1 calc R
C5 C -0.02879(10) 0.2309(3) 0.53801(19) 0.0129(4) Uani 1 1 d .
C6 C 0.02883(10) 0.3189(2) 0.5630(2) 0.0128(4) Uani 1 1 d .
H6 H 0.0503 0.3119 0.5144 0.015 Uiso 1 1 calc R
C7 C 0.10135(10) 0.5102(2) 0.70619(19) 0.0124(4) Uani 1 1 d .
C8 C 0.10627(10) 0.5929(3) 0.81182(19) 0.0138(4) Uani 1 1 d .
C9 C 0.15689(11) 0.7003(3) 0.8669(2) 0.0166(5) Uani 1 1 d .
H9 H 0.1599 0.7591 0.9334 0.020 Uiso 1 1 calc R
C10 C 0.20177(11) 0.7191(3) 0.8238(2) 0.0159(5) Uani 1 1 d .
H10 H 0.2356 0.7891 0.8618 0.019 Uiso 1 1 calc R
C11 C 0.19623(10) 0.6319(3) 0.7218(2) 0.0141(5) Uani 1 1 d .
C12 C 0.14588(10) 0.5285(3) 0.6612(2) 0.0135(4) Uani 1 1 d .
H12 H 0.1422 0.4731 0.5925 0.016 Uiso 1 1 calc R
N1 N -0.05282(9) 0.2614(2) 0.62084(16) 0.0134(4) Uani 1 1 d .
N2 N 0.04788(8) 0.4088(2) 0.65946(15) 0.0115(3) Uani 1 1 d .
N3 N 0.24457(9) 0.6492(2) 0.67939(19) 0.0176(4) Uani 1 1 d .
O1 O 0.06386(7) 0.56739(18) 0.85220(13) 0.0158(3) Uani 1 1 d .
O2 O 0.29232(8) 0.7353(2) 0.73962(16) 0.0250(4) Uani 1 1 d .
O3 O 0.23810(8) 0.5768(2) 0.58633(16) 0.0246(4) Uani 1 1 d .
Fe Fe 0.0000 0.41031(6) 0.7500 0.01286(12) Uani 1 2 d S

loop_
_atom_site_aniso_label
_atom_site_aniso_U_11
_atom_site_aniso_U_22
_atom_site_aniso_U_33
_atom_site_aniso_U_23
_atom_site_aniso_U_13
_atom_site_aniso_U_12
C1 0.0152(11) 0.0196(13) 0.0202(12) 0.0029(10) 0.0110(10) -0.0002(10)
C2 0.0129(10) 0.0193(12) 0.0242(12) 0.0025(11) 0.0085(9) -0.0011(10)
C3 0.0158(11) 0.0181(13) 0.0182(11) -0.0017(9) 0.0032(9) 0.0006(10)
C4 0.0145(11) 0.0157(12) 0.0176(11) -0.0001(9) 0.0085(9) 0.0026(9)
C5 0.0116(10) 0.0151(11) 0.0129(10) 0.0026(9) 0.0067(8) 0.0035(9)
C6 0.0131(10) 0.0158(12) 0.0130(10) -0.0009(9) 0.0092(9) -0.0005(9)
C7 0.0111(10) 0.0146(11) 0.0109(10) 0.0001(9) 0.0050(8) 0.0004(9)
C8 0.0138(10) 0.0168(11) 0.0109(9) 0.0021(10) 0.0062(8) 0.0019(10)
C9 0.0174(11) 0.0195(13) 0.0109(10) -0.0035(9) 0.0055(9) -0.0016(10)
C10 0.0119(10) 0.0160(12) 0.0167(11) 0.0006(9) 0.0046(9) -0.0037(9)
C11 0.0103(10) 0.0165(12) 0.0158(11) 0.0041(9) 0.0067(9) 0.0010(9)
C12 0.0144(11) 0.0146(12) 0.0132(10) 0.0006(9) 0.0082(9) 0.0016(9)
N1 0.0126(9) 0.0150(10) 0.0151(9) 0.0025(8) 0.0088(8) 0.0009(8)
N2 0.0109(8) 0.0128(9) 0.0121(8) 0.0004(8) 0.0066(7) 0.0005(8)
N3 0.0147(9) 0.0160(10) 0.0238(10) 0.0041(8) 0.0108(8) 0.0013(8)
O1 0.0167(8) 0.0210(9) 0.0144(7) -0.0013(7) 0.0113(6) -0.0016(7)
O2 0.0154(8) 0.0235(10) 0.0373(10) -0.0016(8) 0.0139(8) -0.0067(8)
O3 0.0239(9) 0.0278(10) 0.0321(9) -0.0068(8) 0.0215(8) -0.0049(8)
Fe 0.0124(2) 0.0167(3) 0.0130(2) 0.000 0.00888(18) 0.000

loop_
_atom_type_symbol
_atom_type_description
_atom_type_scat_dispersion_real
_atom_type_scat_dispersion_imag
_atom_type_scat_source
C C 0.0031 0.0016 'International Tables Vol C Tables 4.2.6.8 and 6.1.1.4'
H H 0.0000 0.0000 'International Tables Vol C Tables 4.2.6.8 and 6.1.1.4'
N N 0.0061 0.0033 'International Tables Vol C Tables 4.2.6.8 and 6.1.1.4'
O O 0.0109 0.0061 'International Tables Vol C Tables 4.2.6.8 and 6.1.1.4'
Fe Fe 0.3460 0.8476 'International Tables Vol C Tables 4.2.6.8 and 6.1.1.4'

loop_
_geom_angle_atom_site_label_1
_geom_angle_atom_site_label_2
_geom_angle_atom_site_label_3
_geom_angle
_geom_angle_site_symmetry_1
_geom_angle_site_symmetry_3
N1 C1 C2 122.4(2) . .
C3 C2 C1 120.0(2) . .
C2 C3 C4 118.5(2) . .
C5 C4 C3 119.3(2) . .
N1 C5 C4 122.0(2) . .
N1 C5 C6 113.04(19) . .
C4 C5 C6 124.98(19) . .
N2 C6 C5 113.77(18) . .
C12 C7 N2 126.30(19) . .
C12 C7 C8 122.1(2) . .
N2 C7 C8 111.58(18) . .
O1 C8 C9 123.1(2) . .
O1 C8 C7 119.2(2) . .
C9 C8 C7 117.79(19) . .
C10 C9 C8 120.7(2) . .
C9 C10 C11 119.5(2) . .
C12 C11 C10 122.01(19) . .
C12 C11 N3 118.71(19) . .
C10 C11 N3 119.3(2) . .
C7 C12 C11 117.8(2) . .
C1 N1 C5 117.77(19) . .
C1 N1 Fe 129.10(15) . .
C5 N1 Fe 113.13(14) . .
C6 N2 C7 127.37(17) . .
C6 N2 Fe 118.53(15) . .
C7 N2 Fe 114.10(13) . .
O3 N3 O2 122.27(18) . .
O3 N3 C11 119.23(19) . .
O2 N3 C11 118.49(19) . .
C8 O1 Fe 111.19(13) . .
N2 Fe N2 179.17(12) . 2_556
N2 Fe N1 81.52(7) . .
N2 Fe N1 97.90(8) 2_556 .
N2 Fe N1 97.90(7) . 2_556
N2 Fe N1 81.52(7) 2_556 2_556
N1 Fe N1 92.62(11) . 2_556
N2 Fe O1 96.64(7) . 2_556
N2 Fe O1 83.97(7) 2_556 2_556
N1 Fe O1 91.70(7) . 2_556
N1 Fe O1 165.29(6) 2_556 2_556
N2 Fe O1 83.97(7) . .
N2 Fe O1 96.64(7) 2_556 .
N1 Fe O1 165.29(6) . .
N1 Fe O1 91.70(7) 2_556 .
O1 Fe O1 87.63(9) 2_556 .

loop_
_geom_bond_atom_site_label_1
_geom_bond_atom_site_label_2
_geom_bond_distance
_geom_bond_site_symmetry_2
C1 N1 1.346(3) .
C1 C2 1.381(3) .
C2 C3 1.378(3) .
C3 C4 1.396(3) .
C4 C5 1.380(3) .
C5 N1 1.377(3) .
C5 C6 1.444(3) .
C6 N2 1.299(3) .
C7 C12 1.379(3) .
C7 N2 1.410(3) .
C7 C8 1.424(3) .
C8 O1 1.303(2) .
C8 C9 1.406(3) .
C9 C10 1.371(3) .
C10 C11 1.405(3) .
C11 C12 1.384(3) .
C11 N3 1.437(3) .
N1 Fe 1.9570(19) .
N2 Fe 1.8841(16) .
N3 O3 1.235(2) .
N3 O2 1.245(2) .
O1 Fe 1.9756(16) .
Fe N2 1.8841(16) 2_556
Fe N1 1.9570(19) 2_556
Fe O1 1.9756(16) 2_556

loop_
_geom_torsion_atom_site_label_1
_geom_torsion_atom_site_label_2
_geom_torsion_atom_site_label_3
_geom_torsion_atom_site_label_4
_geom_torsion
_geom_torsion_site_symmetry_4
N1 C1 C2 C3 -0.1(4) .
C1 C2 C3 C4 -1.0(3) .
C2 C3 C4 C5 0.7(3) .
C3 C4 C5 N1 0.9(3) .
C3 C4 C5 C6 -178.5(2) .
N1 C5 C6 N2 0.9(3) .
C4 C5 C6 N2 -179.7(2) .
C12 C7 C8 O1 -178.0(2) .
N2 C7 C8 O1 0.4(3) .
C12 C7 C8 C9 2.7(3) .
N2 C7 C8 C9 -178.98(19) .
O1 C8 C9 C10 177.6(2) .
C7 C8 C9 C10 -3.0(3) .
C8 C9 C10 C11 1.2(3) .
C9 C10 C11 C12 1.1(3) .
C9 C10 C11 N3 -178.2(2) .
N2 C7 C12 C11 -178.5(2) .
C8 C7 C12 C11 -0.4(3) .
C10 C11 C12 C7 -1.5(3) .
N3 C11 C12 C7 177.87(19) .
C2 C1 N1 C5 1.6(3) .
C2 C1 N1 Fe -179.41(17) .
C4 C5 N1 C1 -2.0(3) .
C6 C5 N1 C1 177.46(19) .
C4 C5 N1 Fe 178.89(17) .
C6 C5 N1 Fe -1.7(2) .
C5 C6 N2 C7 -178.87(19) .
C5 C6 N2 Fe 0.4(3) .
C12 C7 N2 C6 -3.1(4) .
C8 C7 N2 C6 178.6(2) .
C12 C7 N2 Fe 177.51(18) .
C8 C7 N2 Fe -0.8(2) .
C12 C11 N3 O3 3.5(3) .
C10 C11 N3 O3 -177.1(2) .
C12 C11 N3 O2 -175.3(2) .
C10 C11 N3 O2 4.1(3) .
C9 C8 O1 Fe 179.49(17) .
C7 C8 O1 Fe 0.1(2) .
C6 N2 Fe N1 -1.09(16) .
C7 N2 Fe N1 178.31(16) .
C6 N2 Fe N1 90.39(17) 2_556
C7 N2 Fe N1 -90.21(15) 2_556
C6 N2 Fe O1 -91.83(17) 2_556
C7 N2 Fe O1 87.57(15) 2_556
C6 N2 Fe O1 -178.72(17) .
C7 N2 Fe O1 0.68(14) .
C1 N1 Fe N2 -177.5(2) .
C5 N1 Fe N2 1.51(15) .
C1 N1 Fe N2 3.1(2) 2_556
C5 N1 Fe N2 -177.89(15) 2_556
C1 N1 Fe N1 84.89(19) 2_556
C5 N1 Fe N1 -96.10(15) 2_556
C1 N1 Fe O1 -81.0(2) 2_556
C5 N1 Fe O1 97.97(15) 2_556
C1 N1 Fe O1 -168.2(2) .
C5 N1 Fe O1 10.8(4) .
C8 O1 Fe N2 -0.46(14) .
C8 O1 Fe N2 178.97(14) 2_556
C8 O1 Fe N1 -9.7(4) .
C8 O1 Fe N1 97.31(15) 2_556
C8 O1 Fe O1 -97.39(14) 2_556
